data_1008555
loop_
_publ_author_name
'Amador, U'
'Senaris, M A'
'Moran, E'
'Alario-Franco, M A'
'Vegas, A'
'Martinez-Ripoll, M'
'Ibanez, J'

_publ_section_title
;
(CaBaLa)~3~(Cu~3-y~M~y~)O~7-x~ (M=Al, Pt) single crystals
;
_journal_coden_ASTM EJSCE5
_journal_name_full
;
European Journal of Solid State Inorganic Chemistry
;
_journal_page_first 611
_journal_page_last 624
_journal_volume 28
_journal_year 1991
_chemical_formula_structural '(Ca0.49 Ba La1.51) Cu2.80 Pt0.20 O6.48'
_chemical_formula_sum 'Ba Ca0.49 Cu2.8 La1.51 O6.48 Pt0.2'
_chemical_name_systematic
;
Calcium barium lanthanum copper platinum oxide (0.5/1/1.5/2.8/0.2/6.5)
;
_space_group_IT_number 123
_symmetry_cell_setting tetragonal
_symmetry_Int_Tables_number 123
_symmetry_space_group_name_Hall '-P 4 2'
_symmetry_space_group_name_H-M 'P 4/m m m'
_cell_angle_alpha 90
_cell_angle_beta 90
_cell_angle_gamma 90
_cell_formula_units_Z 1
_cell_length_a 3.891(1)
_cell_length_b 3.891(1)
_cell_length_c 11.675(5)
_cell_volume 176.8
_refine_ls_R_factor_all 0.075
_cod_original_formula_sum 'Ba Ca.49 Cu2.8 La1.51 O6.48 Pt.2'
_cod_database_code 1008555

loop_
_symmetry_equiv_pos_as_xyz
x,y,z
-x,-y,z
-x,y,z
x,-y,z
-y,x,z
y,-x,z
y,x,z
-y,-x,z
-x,-y,-z
x,y,-z
x,-y,-z
-x,y,-z
y,-x,-z
-y,x,-z
-y,-x,-z
y,x,-z

loop_
_atom_site_label
_atom_site_type_symbol
_atom_site_symmetry_multiplicity
_atom_site_Wyckoff_symbol
_atom_site_fract_x
_atom_site_fract_y
_atom_site_fract_z
_atom_site_occupancy
_atom_site_attached_hydrogens
_atom_site_calc_flag
Cu1 Cu2+ 1 a 0. 0. 0. 0.9 0 d
Pt1 Pt2+ 1 a 0. 0. 0. 0.1 0 d
Cu2 Cu2+ 2 g 0. 0. 0.35 0.95 0 d
Pt2 Pt2+ 2 g 0. 0. 0.35 0.05 0 d
Ca1 Ca2+ 1 d 0.5 0.5 0.5 0.25 0 d
La1 La3+ 1 d 0.5 0.5 0.5 0.75 0 d
Ba1 Ba2+ 2 h 0.5 0.5 0.184 0.5 0 d
La2 La3+ 2 h 0.5 0.5 0.184 0.38 0 d
Ca2 Ca2+ 2 h 0.5 0.5 0.184 0.12 0 d
O1 O2- 2 g 0. 0. 0.163 0.89 0 d
O2 O2- 4 i 0. 0.5 0.365 1. 0 d
O3 O2- 2 f 0. 0.5 0. 0.348 0 d

loop_
_atom_type_symbol
_atom_type_oxidation_number
Cu2+ 1.804
Pt2+ 2.000
Ca2+ 2.000
La3+ 3.000
Ba2+ 2.000
O2- -2.000
